data_1508190
loop_
_publ_author_name
'Li, Liangchun'
'Fukawa, Tomohide'
'Matsuo, Tsukasa'
'Hashizume, Daisuke'
'Fueno, Hiroyuki'
'Tanaka, Kazuyoshi'
'Tamao, Kohei'

_publ_section_title
;
 A stable germanone as the first isolated heavy ketone with a terminal
 oxygen atom.
;
_journal_issue 5
_journal_name_full 'Nature chemistry'
_journal_page_first 361
_journal_page_last 365
_journal_paper_doi 10.1038/nchem.1305
_journal_volume 4
_journal_year 2012
_chemical_formula_moiety 'C56 H90 Ge O'
_chemical_formula_sum 'C56 H90 Ge O'
_chemical_formula_weight 851.87
_chemical_name_systematic
;
 ?
;
_space_group_IT_number 14
_symmetry_cell_setting monoclinic
_symmetry_space_group_name_Hall '-P 2ybc'
_symmetry_space_group_name_H-M 'P 1 21/c 1'
_atom_sites_solution_hydrogens difmap
_atom_sites_solution_primary direct
_atom_sites_solution_secondary difmap
_audit_creation_method SHELXL-97
_cell_angle_alpha 90
_cell_angle_beta 90.2057(4)
_cell_angle_gamma 90
_cell_formula_units_Z 4
_cell_length_a 25.3767(2)
_cell_length_b 10.98230(10)
_cell_length_c 18.0763(2)
_cell_measurement_reflns_used 211606
_cell_measurement_temperature 90
_cell_measurement_theta_max 41.00
_cell_measurement_theta_min 1.13
_cell_volume 5037.73(8)
_computing_cell_refinement HKL2000
_computing_data_collection CrystalClear
_computing_data_reduction HKL2000
_computing_molecular_graphics 'ORTEP-3 for Windows'
_computing_publication_material SHELXL-97
_computing_structure_refinement SHELXL-97
_computing_structure_solution SIR2004
_diffrn_ambient_temperature 90
_diffrn_detector_area_resol_mean 7.31
_diffrn_measured_fraction_theta_full 0.987
_diffrn_measured_fraction_theta_max 0.987
_diffrn_measurement_device_type 'Rigaku AFC-8 with Saturn70 CCD'
_diffrn_measurement_method \w-scan
_diffrn_radiation_monochromator cofocal
_diffrn_radiation_source 'fine-focus rotating anode'
_diffrn_radiation_type MoK\a
_diffrn_radiation_wavelength 0.71073
_diffrn_reflns_av_R_equivalents 0.0441
_diffrn_reflns_av_sigmaI/netI 0.0383
_diffrn_reflns_limit_h_max 46
_diffrn_reflns_limit_h_min -46
_diffrn_reflns_limit_k_max 20
_diffrn_reflns_limit_k_min -20
_diffrn_reflns_limit_l_max 33
_diffrn_reflns_limit_l_min -33
_diffrn_reflns_number 207295
_diffrn_reflns_theta_full 41.00
_diffrn_reflns_theta_max 41.00
_diffrn_reflns_theta_min 2.31
_diffrn_standards_number 0
_exptl_absorpt_coefficient_mu 0.644
_exptl_absorpt_correction_T_max 0.87747
_exptl_absorpt_correction_T_min 0.87080
_exptl_absorpt_correction_type multi-scan
_exptl_absorpt_process_details
;
 MULABS - Empirical Correction for Absorption Anisotropy.
 R.H. Blessing, Acta Crystallogr., Sect. A. 51, 33-38 (1995).
;
_exptl_crystal_colour colourless
_exptl_crystal_density_diffrn 1.123
_exptl_crystal_density_method 'not measured'
_exptl_crystal_description block
_exptl_crystal_F_000 1864
_exptl_crystal_size_max 0.16
_exptl_crystal_size_mid 0.14
_exptl_crystal_size_min 0.12
_refine_diff_density_max 0.680
_refine_diff_density_min -0.539
_refine_diff_density_rms 0.053
_refine_ls_extinction_method none
_refine_ls_goodness_of_fit_ref 1.054
_refine_ls_hydrogen_treatment constr
_refine_ls_matrix_type full
_refine_ls_number_parameters 561
_refine_ls_number_reflns 32768
_refine_ls_number_restraints 0
_refine_ls_restrained_S_all 1.054
_refine_ls_R_factor_all 0.0525
_refine_ls_R_factor_gt 0.0328
_refine_ls_shift/su_max 0.006
_refine_ls_shift/su_mean 0.000
_refine_ls_structure_factor_coef Fsqd
_refine_ls_weighting_details 'calc w=1/[\s^2^(Fo^2^)+(0.0484P)^2^+0.1276P] where P=(Fo^2^+2Fc^2^)/3'
_refine_ls_weighting_scheme calc
_refine_ls_wR_factor_gt 0.0902
_refine_ls_wR_factor_ref 0.0961
_reflns_number_gt 24325
_reflns_number_total 32768
_reflns_threshold_expression I>2\s(I)
_cod_data_source_file nchem.1305-s3.cif
_cod_data_source_block GeO
_cod_original_sg_symbol_H-M 'P 21/c'
_cod_database_code 1508190

loop_
_symmetry_equiv_pos_as_xyz
'x, y, z'
'-x, y+1/2, -z+1/2'
'-x, -y, -z'
'x, -y-1/2, z-1/2'

loop_
_atom_site_label
_atom_site_type_symbol
_atom_site_fract_x
_atom_site_fract_y
_atom_site_fract_z
_atom_site_U_iso_or_equiv
_atom_site_adp_type
_atom_site_occupancy
_atom_site_symmetry_multiplicity
_atom_site_calc_flag
_atom_site_refinement_flags
Ge1 Ge 0.243309(3) 0.378905(6) 0.515391(3) 0.01488(2) Uani 1 1 d .
O1 O 0.23407(3) 0.32574(6) 0.43116(3) 0.03150(13) Uani 1 1 d .
C1 C 0.31298(2) 0.35760(6) 0.56291(3) 0.01526(10) Uani 1 1 d .
C2 C 0.33656(3) 0.24007(6) 0.56112(3) 0.01595(10) Uani 1 1 d .
C3 C 0.33140(3) 0.13640(6) 0.50319(4) 0.01759(10) Uani 1 1 d .
C4 C 0.37505(3) 0.04455(6) 0.52769(4) 0.02126(12) Uani 1 1 d .
H4A H 0.3604 -0.0390 0.5289 0.026 Uiso 1 1 calc R
H4B H 0.4045 0.0461 0.4919 0.026 Uiso 1 1 calc R
C5 C 0.39539(3) 0.08026(6) 0.60533(4) 0.01892(11) Uani 1 1 d .
C6 C 0.37785(3) 0.21254(6) 0.61065(3) 0.01701(10) Uani 1 1 d .
C7 C 0.39964(3) 0.30096(6) 0.65597(4) 0.01839(11) Uani 1 1 d .
H7 H 0.4264 0.2804 0.6907 0.022 Uiso 1 1 calc R
C8 C 0.38181(3) 0.42029(6) 0.64990(3) 0.01661(10) Uani 1 1 d .
C9 C 0.40470(3) 0.52956(6) 0.69019(4) 0.01789(10) Uani 1 1 d .
C10 C 0.37779(3) 0.63637(6) 0.64934(4) 0.01994(11) Uani 1 1 d .
H10A H 0.4024 0.6725 0.6131 0.024 Uiso 1 1 calc R
H10B H 0.3677 0.7003 0.6852 0.024 Uiso 1 1 calc R
C11 C 0.32810(3) 0.58771(6) 0.60889(4) 0.01963(11) Uani 1 1 d .
C12 C 0.33843(2) 0.44942(6) 0.60540(3) 0.01596(10) Uani 1 1 d .
C13 C 0.34518(3) 0.18913(7) 0.42618(4) 0.02360(13) Uani 1 1 d .
H13A H 0.3481 0.1208 0.3907 0.028 Uiso 1 1 calc R
H13B H 0.3156 0.2413 0.4095 0.028 Uiso 1 1 calc R
C14 C 0.39606(4) 0.26387(8) 0.42308(5) 0.03155(17) Uani 1 1 d .
H14A H 0.4043 0.2832 0.3715 0.047 Uiso 1 1 calc R
H14B H 0.4250 0.2167 0.4448 0.047 Uiso 1 1 calc R
H14C H 0.3914 0.3395 0.4510 0.047 Uiso 1 1 calc R
C15 C 0.27732(3) 0.07139(6) 0.50048(4) 0.02175(12) Uani 1 1 d .
H15A H 0.2712 0.0318 0.5489 0.026 Uiso 1 1 calc R
H15B H 0.2495 0.1336 0.4935 0.026 Uiso 1 1 calc R
C16 C 0.27156(3) -0.02487(8) 0.43943(5) 0.03021(16) Uani 1 1 d .
H16A H 0.2384 -0.0692 0.4461 0.045 Uiso 1 1 calc R
H16B H 0.3011 -0.0821 0.4422 0.045 Uiso 1 1 calc R
H16C H 0.2715 0.0152 0.3910 0.045 Uiso 1 1 calc R
C17 C 0.45554(3) 0.06778(7) 0.61201(4) 0.02461(13) Uani 1 1 d .
H17A H 0.4722 0.1201 0.5741 0.030 Uiso 1 1 calc R
H17B H 0.4666 0.0986 0.6611 0.030 Uiso 1 1 calc R
C18 C 0.47631(4) -0.06228(8) 0.60286(5) 0.03339(17) Uani 1 1 d .
H18A H 0.5149 -0.0618 0.6056 0.050 Uiso 1 1 calc R
H18B H 0.4651 -0.0945 0.5548 0.050 Uiso 1 1 calc R
H18C H 0.4622 -0.1138 0.6424 0.050 Uiso 1 1 calc R
C19 C 0.36670(3) 0.00237(7) 0.66407(4) 0.02380(13) Uani 1 1 d .
H19A H 0.3283 0.0160 0.6585 0.029 Uiso 1 1 calc R
H19B H 0.3735 -0.0845 0.6531 0.029 Uiso 1 1 calc R
C20 C 0.38171(4) 0.02615(9) 0.74488(5) 0.03236(17) Uani 1 1 d .
H20A H 0.3594 -0.0233 0.7773 0.049 Uiso 1 1 calc R
H20B H 0.3766 0.1126 0.7563 0.049 Uiso 1 1 calc R
H20C H 0.4188 0.0044 0.7528 0.049 Uiso 1 1 calc R
C21 C 0.46545(3) 0.53419(7) 0.68520(4) 0.02469(13) Uani 1 1 d .
H21A H 0.4775 0.6127 0.7062 0.030 Uiso 1 1 calc R
H21B H 0.4800 0.4685 0.7167 0.030 Uiso 1 1 calc R
C22 C 0.48873(3) 0.52115(9) 0.60786(5) 0.03500(19) Uani 1 1 d .
H22A H 0.5273 0.5210 0.6112 0.052 Uiso 1 1 calc R
H22B H 0.4772 0.5896 0.5770 0.052 Uiso 1 1 calc R
H22C H 0.4767 0.4446 0.5857 0.052 Uiso 1 1 calc R
C23 C 0.38840(3) 0.52125(7) 0.77266(4) 0.02305(13) Uani 1 1 d .
H23A H 0.3498 0.5085 0.7748 0.028 Uiso 1 1 calc R
H23B H 0.4053 0.4483 0.7944 0.028 Uiso 1 1 calc R
C24 C 0.40207(4) 0.63079(8) 0.82108(5) 0.03037(16) Uani 1 1 d .
H24A H 0.3912 0.6147 0.8721 0.046 Uiso 1 1 calc R
H24B H 0.3836 0.7030 0.8025 0.046 Uiso 1 1 calc R
H24C H 0.4402 0.6450 0.8197 0.046 Uiso 1 1 calc R
C25 C 0.32291(4) 0.64427(8) 0.53156(5) 0.03369(19) Uani 1 1 d .
H25A H 0.2888 0.6180 0.5102 0.040 Uiso 1 1 calc R
H25B H 0.3214 0.7338 0.5374 0.040 Uiso 1 1 calc R
C26 C 0.36578(7) 0.61502(10) 0.47610(6) 0.0597(4) Uani 1 1 d .
H26A H 0.3564 0.6498 0.4279 0.090 Uiso 1 1 calc R
H26B H 0.3694 0.5265 0.4715 0.090 Uiso 1 1 calc R
H26C H 0.3993 0.6499 0.4931 0.090 Uiso 1 1 calc R
C27 C 0.27787(3) 0.61574(7) 0.65471(6) 0.03149(18) Uani 1 1 d .
H27A H 0.2483 0.5681 0.6337 0.038 Uiso 1 1 calc R
H27B H 0.2837 0.5867 0.7059 0.038 Uiso 1 1 calc R
C28 C 0.26122(4) 0.74988(9) 0.65798(7) 0.0418(2) Uani 1 1 d .
H28A H 0.2289 0.7575 0.6871 0.063 Uiso 1 1 calc R
H28B H 0.2548 0.7800 0.6077 0.063 Uiso 1 1 calc R
H28C H 0.2893 0.7979 0.6812 0.063 Uiso 1 1 calc R
C29 C 0.18119(2) 0.44874(5) 0.56509(3) 0.01450(9) Uani 1 1 d .
C30 C 0.16388(3) 0.40548(6) 0.63488(3) 0.01475(9) Uani 1 1 d .
C31 C 0.18366(3) 0.29677(6) 0.68035(3) 0.01571(10) Uani 1 1 d .
C32 C 0.13929(3) 0.27922(6) 0.73862(4) 0.01856(11) Uani 1 1 d .
H32A H 0.1156 0.2120 0.7234 0.022 Uiso 1 1 calc R
H32B H 0.1548 0.2585 0.7873 0.022 Uiso 1 1 calc R
C33 C 0.10796(3) 0.39987(6) 0.74396(4) 0.01816(11) Uani 1 1 d .
C34 C 0.12079(3) 0.45911(6) 0.67011(3) 0.01701(10) Uani 1 1 d .
C35 C 0.09589(3) 0.56011(6) 0.63974(4) 0.01953(11) Uani 1 1 d .
H35 H 0.0683 0.5999 0.6657 0.023 Uiso 1 1 calc R
C36 C 0.11188(3) 0.60207(6) 0.57085(4) 0.01726(10) Uani 1 1 d .
C37 C 0.09069(3) 0.71401(6) 0.53192(4) 0.01847(11) Uani 1 1 d .
C38 C 0.11147(3) 0.69765(6) 0.45199(4) 0.02046(11) Uani 1 1 d .
H38A H 0.1281 0.7742 0.4349 0.025 Uiso 1 1 calc R
H38B H 0.0818 0.6784 0.4182 0.025 Uiso 1 1 calc R
C39 C 0.15270(3) 0.59216(6) 0.45046(3) 0.01643(10) Uani 1 1 d .
C40 C 0.15198(3) 0.54371(6) 0.53093(3) 0.01556(10) Uani 1 1 d .
C41 C 0.23660(3) 0.32625(7) 0.71936(4) 0.02168(12) Uani 1 1 d .
H41A H 0.2613 0.3587 0.6820 0.026 Uiso 1 1 calc R
H41B H 0.2303 0.3916 0.7560 0.026 Uiso 1 1 calc R
C42 C 0.26306(4) 0.21944(9) 0.75876(4) 0.03322(18) Uani 1 1 d .
H42A H 0.2949 0.2480 0.7842 0.050 Uiso 1 1 calc R
H42B H 0.2726 0.1571 0.7224 0.050 Uiso 1 1 calc R
H42C H 0.2387 0.1847 0.7950 0.050 Uiso 1 1 calc R
C43 C 0.19033(3) 0.18269(6) 0.63200(4) 0.01990(11) Uani 1 1 d .
H43A H 0.2233 0.1914 0.6034 0.024 Uiso 1 1 calc R
H43B H 0.1947 0.1115 0.6650 0.024 Uiso 1 1 calc R
C44 C 0.14561(3) 0.15547(7) 0.57784(4) 0.02646(14) Uani 1 1 d .
H44A H 0.1528 0.0787 0.5521 0.040 Uiso 1 1 calc R
H44B H 0.1429 0.2216 0.5416 0.040 Uiso 1 1 calc R
H44C H 0.1124 0.1486 0.6050 0.040 Uiso 1 1 calc R
C45 C 0.12889(3) 0.48495(7) 0.80601(4) 0.02287(13) Uani 1 1 d .
H45A H 0.1659 0.5062 0.7946 0.027 Uiso 1 1 calc R
H45B H 0.1082 0.5614 0.8047 0.027 Uiso 1 1 calc R
C46 C 0.12702(4) 0.43428(9) 0.88463(4) 0.03399(18) Uani 1 1 d .
H46A H 0.1419 0.4942 0.9191 0.051 Uiso 1 1 calc R
H46B H 0.1476 0.3589 0.8872 0.051 Uiso 1 1 calc R
H46C H 0.0904 0.4173 0.8981 0.051 Uiso 1 1 calc R
C47 C 0.04829(3) 0.37984(7) 0.75514(4) 0.02464(13) Uani 1 1 d .
H47A H 0.0433 0.3343 0.8019 0.030 Uiso 1 1 calc R
H47B H 0.0314 0.4604 0.7613 0.030 Uiso 1 1 calc R
C48 C 0.01949(3) 0.31187(10) 0.69351(5) 0.03549(19) Uani 1 1 d .
H48A H -0.0183 0.3091 0.7045 0.053 Uiso 1 1 calc R
H48B H 0.0332 0.2287 0.6900 0.053 Uiso 1 1 calc R
H48C H 0.0250 0.3541 0.6464 0.053 Uiso 1 1 calc R
C49 C 0.11608(3) 0.82935(6) 0.56647(4) 0.02354(13) Uani 1 1 d .
H49A H 0.1548 0.8217 0.5622 0.028 Uiso 1 1 calc R
H49B H 0.1053 0.9005 0.5364 0.028 Uiso 1 1 calc R
C50 C 0.10302(4) 0.85628(8) 0.64718(5) 0.03259(18) Uani 1 1 d .
H50A H 0.1216 0.9302 0.6630 0.049 Uiso 1 1 calc R
H50B H 0.1142 0.7876 0.6781 0.049 Uiso 1 1 calc R
H50C H 0.0649 0.8683 0.6523 0.049 Uiso 1 1 calc R
C51 C 0.03010(3) 0.71972(7) 0.53405(5) 0.02448(13) Uani 1 1 d .
H51A H 0.0158 0.6464 0.5092 0.029 Uiso 1 1 calc R
H51B H 0.0186 0.7173 0.5863 0.029 Uiso 1 1 calc R
C52 C 0.00632(4) 0.83238(8) 0.49737(5) 0.03203(17) Uani 1 1 d .
H52A H -0.0321 0.8236 0.4946 0.048 Uiso 1 1 calc R
H52B H 0.0206 0.8411 0.4473 0.048 Uiso 1 1 calc R
H52C H 0.0152 0.9047 0.5266 0.048 Uiso 1 1 calc R
C53 C 0.20699(3) 0.64119(7) 0.42701(4) 0.02177(12) Uani 1 1 d .
H53A H 0.2171 0.7074 0.4614 0.026 Uiso 1 1 calc R
H53B H 0.2332 0.5750 0.4329 0.026 Uiso 1 1 calc R
C54 C 0.21066(4) 0.69005(9) 0.34771(5) 0.03251(17) Uani 1 1 d .
H54A H 0.2455 0.7263 0.3400 0.049 Uiso 1 1 calc R
H54B H 0.1834 0.7520 0.3398 0.049 Uiso 1 1 calc R
H54C H 0.2054 0.6230 0.3126 0.049 Uiso 1 1 calc R
C55 C 0.13481(3) 0.49211(6) 0.39535(4) 0.01993(11) Uani 1 1 d .
H55A H 0.1296 0.5300 0.3462 0.024 Uiso 1 1 calc R
H55B H 0.1635 0.4316 0.3906 0.024 Uiso 1 1 calc R
C56 C 0.08438(3) 0.42531(7) 0.41655(5) 0.02658(14) Uani 1 1 d .
H56A H 0.0753 0.3663 0.3778 0.040 Uiso 1 1 calc R
H56B H 0.0556 0.4842 0.4219 0.040 Uiso 1 1 calc R
H56C H 0.0898 0.3825 0.4635 0.040 Uiso 1 1 calc R

loop_
_atom_site_aniso_label
_atom_site_aniso_U_11
_atom_site_aniso_U_22
_atom_site_aniso_U_33
_atom_site_aniso_U_23
_atom_site_aniso_U_13
_atom_site_aniso_U_12
Ge1 0.01640(3) 0.01657(3) 0.01166(3) -0.00030(2) -0.00030(2) 0.00091(2)
O1 0.0356(3) 0.0436(3) 0.0153(2) -0.0093(2) -0.0060(2) 0.0165(3)
C1 0.0155(2) 0.0161(2) 0.0142(2) -0.00024(18) -0.00044(18) -0.00028(18)
C2 0.0173(3) 0.0159(2) 0.0146(2) -0.00015(18) -0.00027(18) -0.00047(19)
C3 0.0200(3) 0.0169(3) 0.0160(2) -0.00181(18) -0.0015(2) 0.0022(2)
C4 0.0249(3) 0.0180(3) 0.0209(3) -0.0021(2) -0.0033(2) 0.0042(2)
C5 0.0198(3) 0.0169(3) 0.0200(3) 0.0009(2) -0.0024(2) 0.0020(2)
C6 0.0181(3) 0.0166(2) 0.0162(2) 0.00125(19) -0.00068(19) 0.0006(2)
C7 0.0185(3) 0.0196(3) 0.0171(2) 0.0007(2) -0.0029(2) -0.0004(2)
C8 0.0166(3) 0.0177(2) 0.0155(2) 0.00041(19) -0.00004(19) -0.0023(2)
C9 0.0178(3) 0.0189(3) 0.0169(2) -0.00010(19) -0.0016(2) -0.0035(2)
C10 0.0208(3) 0.0178(3) 0.0212(3) 0.0011(2) -0.0024(2) -0.0051(2)
C11 0.0192(3) 0.0157(2) 0.0239(3) -0.0017(2) -0.0042(2) -0.0007(2)
C12 0.0161(2) 0.0159(2) 0.0159(2) -0.00003(18) 0.00033(18) -0.00161(19)
C13 0.0285(3) 0.0259(3) 0.0164(3) -0.0003(2) 0.0027(2) 0.0077(3)
C14 0.0384(4) 0.0251(3) 0.0313(4) 0.0021(3) 0.0154(3) 0.0031(3)
C15 0.0228(3) 0.0198(3) 0.0226(3) -0.0050(2) -0.0022(2) -0.0005(2)
C16 0.0304(4) 0.0273(4) 0.0329(4) -0.0127(3) -0.0067(3) 0.0007(3)
C17 0.0204(3) 0.0244(3) 0.0290(3) -0.0015(3) -0.0027(2) 0.0041(2)
C18 0.0281(4) 0.0308(4) 0.0412(5) -0.0041(3) -0.0051(3) 0.0112(3)
C19 0.0263(3) 0.0199(3) 0.0252(3) 0.0046(2) -0.0015(3) 0.0010(2)
C20 0.0350(4) 0.0389(4) 0.0231(3) 0.0092(3) -0.0031(3) 0.0028(3)
C21 0.0190(3) 0.0271(3) 0.0280(3) -0.0012(3) -0.0032(2) -0.0050(2)
C22 0.0228(4) 0.0446(5) 0.0376(4) -0.0021(4) 0.0071(3) -0.0067(3)
C23 0.0288(3) 0.0234(3) 0.0169(3) -0.0010(2) 0.0002(2) -0.0024(3)
C24 0.0380(4) 0.0301(4) 0.0230(3) -0.0075(3) -0.0032(3) -0.0001(3)
C25 0.0492(5) 0.0197(3) 0.0320(4) 0.0039(3) -0.0190(4) -0.0005(3)
C26 0.1256(13) 0.0316(5) 0.0220(4) 0.0093(3) 0.0124(6) 0.0108(6)
C27 0.0202(3) 0.0237(3) 0.0506(5) -0.0162(3) 0.0014(3) -0.0027(3)
C28 0.0323(4) 0.0284(4) 0.0647(7) -0.0214(4) -0.0034(4) 0.0054(3)
C29 0.0164(2) 0.0140(2) 0.0131(2) -0.00015(17) 0.00018(18) -0.00134(18)
C30 0.0173(2) 0.0142(2) 0.0128(2) 0.00025(17) 0.00001(18) -0.00228(19)
C31 0.0194(3) 0.0152(2) 0.0126(2) 0.00123(17) 0.00056(18) -0.00099(19)
C32 0.0216(3) 0.0173(3) 0.0168(2) 0.00264(19) 0.0037(2) -0.0021(2)
C33 0.0208(3) 0.0182(3) 0.0155(2) 0.00171(19) 0.0040(2) -0.0018(2)
C34 0.0199(3) 0.0157(2) 0.0154(2) 0.00075(18) 0.00283(19) -0.0019(2)
C35 0.0213(3) 0.0174(3) 0.0199(3) 0.0014(2) 0.0048(2) 0.0015(2)
C36 0.0186(3) 0.0149(2) 0.0183(2) 0.00137(19) 0.0012(2) -0.00010(19)
C37 0.0207(3) 0.0140(2) 0.0207(3) 0.00198(19) 0.0008(2) 0.0004(2)
C38 0.0246(3) 0.0179(3) 0.0189(3) 0.0034(2) -0.0011(2) 0.0020(2)
C39 0.0181(3) 0.0162(2) 0.0150(2) 0.00215(18) -0.00091(19) -0.0013(2)
C40 0.0177(2) 0.0144(2) 0.0146(2) 0.00085(18) 0.00016(18) -0.00150(19)
C41 0.0209(3) 0.0310(3) 0.0132(2) 0.0006(2) -0.0010(2) -0.0023(2)
C42 0.0304(4) 0.0514(5) 0.0179(3) 0.0072(3) -0.0029(3) 0.0102(4)
C43 0.0275(3) 0.0154(2) 0.0169(2) 0.00047(19) 0.0017(2) 0.0006(2)
C44 0.0378(4) 0.0189(3) 0.0226(3) -0.0020(2) -0.0039(3) -0.0069(3)
C45 0.0303(3) 0.0213(3) 0.0170(3) -0.0019(2) 0.0041(2) -0.0019(3)
C46 0.0522(5) 0.0329(4) 0.0169(3) -0.0008(3) 0.0016(3) -0.0041(4)
C47 0.0211(3) 0.0291(3) 0.0238(3) 0.0042(3) 0.0064(2) -0.0015(3)
C48 0.0236(4) 0.0463(5) 0.0366(4) 0.0012(4) -0.0006(3) -0.0077(3)
C49 0.0305(4) 0.0169(3) 0.0231(3) 0.0009(2) 0.0000(3) -0.0040(2)
C50 0.0514(5) 0.0221(3) 0.0243(3) -0.0022(3) 0.0022(3) -0.0042(3)
C51 0.0209(3) 0.0204(3) 0.0321(3) 0.0037(3) 0.0012(3) 0.0025(2)
C52 0.0290(4) 0.0270(4) 0.0401(4) 0.0049(3) -0.0024(3) 0.0092(3)
C53 0.0206(3) 0.0224(3) 0.0223(3) 0.0047(2) 0.0000(2) -0.0039(2)
C54 0.0342(4) 0.0354(4) 0.0279(4) 0.0122(3) 0.0078(3) -0.0027(3)
C55 0.0212(3) 0.0203(3) 0.0182(3) -0.0010(2) -0.0038(2) -0.0003(2)
C56 0.0251(3) 0.0241(3) 0.0305(4) -0.0013(3) -0.0052(3) -0.0054(3)

loop_
_atom_type_symbol
_atom_type_description
_atom_type_scat_dispersion_real
_atom_type_scat_dispersion_imag
_atom_type_scat_source
C C 0.0033 0.0016 'International Tables Vol C Tables 4.2.6.8 and 6.1.1.4'
H H 0.0000 0.0000 'International Tables Vol C Tables 4.2.6.8 and 6.1.1.4'
O O 0.0106 0.0060 'International Tables Vol C Tables 4.2.6.8 and 6.1.1.4'
Ge Ge 0.1547 1.8001 'International Tables Vol C Tables 4.2.6.8 and 6.1.1.4'

loop_
_geom_angle_atom_site_label_1
_geom_angle_atom_site_label_2
_geom_angle_atom_site_label_3
_geom_angle
O1 Ge1 C29 116.59(3)
O1 Ge1 C1 118.95(3)
C29 Ge1 C1 124.27(2)
C12 C1 C2 117.74(6)
C12 C1 Ge1 123.70(5)
C2 C1 Ge1 118.23(4)
C6 C2 C1 119.48(6)
C6 C2 C3 109.40(5)
C1 C2 C3 130.25(6)
C15 C3 C13 110.31(6)
C15 C3 C2 115.63(5)
C13 C3 C2 108.26(5)
C15 C3 C4 109.82(6)
C13 C3 C4 109.53(6)
C2 C3 C4 102.97(5)
C5 C4 C3 109.16(5)
C5 C4 H4A 109.8
C3 C4 H4A 109.8
C5 C4 H4B 109.8
C3 C4 H4B 109.8
H4A C4 H4B 108.3
C6 C5 C17 111.75(6)
C6 C5 C4 101.72(5)
C17 C5 C4 112.17(6)
C6 C5 C19 110.23(6)
C17 C5 C19 111.49(6)
C4 C5 C19 109.07(6)
C7 C6 C2 121.34(6)
C7 C6 C5 126.20(6)
C2 C6 C5 112.43(6)
C6 C7 C8 119.03(6)
C6 C7 H7 120.5
C8 C7 H7 120.5
C7 C8 C12 121.09(6)
C7 C8 C9 125.67(6)
C12 C8 C9 113.22(6)
C8 C9 C10 101.73(5)
C8 C9 C21 112.22(6)
C10 C9 C21 112.74(6)
C8 C9 C23 108.16(5)
C10 C9 C23 112.66(6)
C21 C9 C23 109.12(6)
C9 C10 C11 108.74(5)
C9 C10 H10A 109.9
C11 C10 H10A 109.9
C9 C10 H10B 109.9
C11 C10 H10B 109.9
H10A C10 H10B 108.3
C25 C11 C12 112.04(6)
C25 C11 C10 110.91(6)
C12 C11 C10 102.74(5)
C25 C11 C27 109.73(7)
C12 C11 C27 110.91(6)
C10 C11 C27 110.35(6)
C8 C12 C1 120.25(6)
C8 C12 C11 109.60(5)
C1 C12 C11 130.06(6)
C14 C13 C3 115.24(6)
C14 C13 H13A 108.5
C3 C13 H13A 108.5
C14 C13 H13B 108.5
C3 C13 H13B 108.5
H13A C13 H13B 107.5
C13 C14 H14A 109.5
C13 C14 H14B 109.5
H14A C14 H14B 109.5
C13 C14 H14C 109.5
H14A C14 H14C 109.5
H14B C14 H14C 109.5
C16 C15 C3 115.00(6)
C16 C15 H15A 108.5
C3 C15 H15A 108.5
C16 C15 H15B 108.5
C3 C15 H15B 108.5
H15A C15 H15B 107.5
C15 C16 H16A 109.5
C15 C16 H16B 109.5
H16A C16 H16B 109.5
C15 C16 H16C 109.5
H16A C16 H16C 109.5
H16B C16 H16C 109.5
C18 C17 C5 114.63(7)
C18 C17 H17A 108.6
C5 C17 H17A 108.6
C18 C17 H17B 108.6
C5 C17 H17B 108.6
H17A C17 H17B 107.6
C17 C18 H18A 109.5
C17 C18 H18B 109.5
H18A C18 H18B 109.5
C17 C18 H18C 109.5
H18A C18 H18C 109.5
H18B C18 H18C 109.5
C20 C19 C5 116.38(7)
C20 C19 H19A 108.2
C5 C19 H19A 108.2
C20 C19 H19B 108.2
C5 C19 H19B 108.2
H19A C19 H19B 107.3
C19 C20 H20A 109.5
C19 C20 H20B 109.5
H20A C20 H20B 109.5
C19 C20 H20C 109.5
H20A C20 H20C 109.5
H20B C20 H20C 109.5
C22 C21 C9 116.09(6)
C22 C21 H21A 108.3
C9 C21 H21A 108.3
C22 C21 H21B 108.3
C9 C21 H21B 108.3
H21A C21 H21B 107.4
C21 C22 H22A 109.5
C21 C22 H22B 109.5
H22A C22 H22B 109.5
C21 C22 H22C 109.5
H22A C22 H22C 109.5
H22B C22 H22C 109.5
C24 C23 C9 116.34(6)
C24 C23 H23A 108.2
C9 C23 H23A 108.2
C24 C23 H23B 108.2
C9 C23 H23B 108.2
H23A C23 H23B 107.4
C23 C24 H24A 109.5
C23 C24 H24B 109.5
H24A C24 H24B 109.5
C23 C24 H24C 109.5
H24A C24 H24C 109.5
H24B C24 H24C 109.5
C26 C25 C11 117.19(8)
C26 C25 H25A 108.0
C11 C25 H25A 108.0
C26 C25 H25B 108.0
C11 C25 H25B 108.0
H25A C25 H25B 107.2
C25 C26 H26A 109.5
C25 C26 H26B 109.5
H26A C26 H26B 109.5
C25 C26 H26C 109.5
H26A C26 H26C 109.5
H26B C26 H26C 109.5
C28 C27 C11 115.95(8)
C28 C27 H27A 108.3
C11 C27 H27A 108.3
C28 C27 H27B 108.3
C11 C27 H27B 108.3
H27A C27 H27B 107.4
C27 C28 H28A 109.5
C27 C28 H28B 109.5
H28A C28 H28B 109.5
C27 C28 H28C 109.5
H28A C28 H28C 109.5
H28B C28 H28C 109.5
C30 C29 C40 118.02(5)
C30 C29 Ge1 121.68(5)
C40 C29 Ge1 120.29(4)
C34 C30 C29 120.61(6)
C34 C30 C31 109.82(5)
C29 C30 C31 129.46(6)
C30 C31 C43 111.50(5)
C30 C31 C41 111.29(5)
C43 C31 C41 109.39(6)
C30 C31 C32 102.88(5)
C43 C31 C32 111.42(5)
C41 C31 C32 110.25(5)
C33 C32 C31 108.00(5)
C33 C32 H32A 110.1
C31 C32 H32A 110.1
C33 C32 H32B 110.1
C31 C32 H32B 110.1
H32A C32 H32B 108.4
C34 C33 C47 112.87(6)
C34 C33 C32 101.52(5)
C47 C33 C32 112.97(6)
C34 C33 C45 107.63(5)
C47 C33 C45 108.92(6)
C32 C33 C45 112.70(6)
C35 C34 C30 120.80(6)
C35 C34 C33 126.15(6)
C30 C34 C33 112.95(6)
C34 C35 C36 119.02(6)
C34 C35 H35 120.5
C36 C35 H35 120.5
C35 C36 C40 121.57(6)
C35 C36 C37 125.54(6)
C40 C36 C37 112.86(5)
C36 C37 C51 111.99(5)
C36 C37 C38 102.57(5)
C51 C37 C38 111.78(6)
C36 C37 C49 109.24(6)
C51 C37 C49 111.72(6)
C38 C37 C49 109.12(5)
C37 C38 C39 109.43(5)
C37 C38 H38A 109.8
C39 C38 H38A 109.8
C37 C38 H38B 109.8
C39 C38 H38B 109.8
H38A C38 H38B 108.2
C53 C39 C40 113.09(5)
C53 C39 C55 109.34(5)
C40 C39 C55 110.83(5)
C53 C39 C38 110.22(5)
C40 C39 C38 103.19(5)
C55 C39 C38 110.04(5)
C36 C40 C29 119.34(5)
C36 C40 C39 109.67(5)
C29 C40 C39 130.77(5)
C42 C41 C31 115.53(7)
C42 C41 H41A 108.4
C31 C41 H41A 108.4
C42 C41 H41B 108.4
C31 C41 H41B 108.4
H41A C41 H41B 107.5
C41 C42 H42A 109.5
C41 C42 H42B 109.5
H42A C42 H42B 109.5
C41 C42 H42C 109.5
H42A C42 H42C 109.5
H42B C42 H42C 109.5
C44 C43 C31 116.18(6)
C44 C43 H43A 108.2
C31 C43 H43A 108.2
C44 C43 H43B 108.2
C31 C43 H43B 108.2
H43A C43 H43B 107.4
C43 C44 H44A 109.5
C43 C44 H44B 109.5
H44A C44 H44B 109.5
C43 C44 H44C 109.5
H44A C44 H44C 109.5
H44B C44 H44C 109.5
C46 C45 C33 116.19(6)
C46 C45 H45A 108.2
C33 C45 H45A 108.2
C46 C45 H45B 108.2
C33 C45 H45B 108.2
H45A C45 H45B 107.4
C45 C46 H46A 109.5
C45 C46 H46B 109.5
H46A C46 H46B 109.5
C45 C46 H46C 109.5
H46A C46 H46C 109.5
H46B C46 H46C 109.5
C48 C47 C33 116.21(6)
C48 C47 H47A 108.2
C33 C47 H47A 108.2
C48 C47 H47B 108.2
C33 C47 H47B 108.2
H47A C47 H47B 107.4
C47 C48 H48A 109.5
C47 C48 H48B 109.5
H48A C48 H48B 109.5
C47 C48 H48C 109.5
H48A C48 H48C 109.5
H48B C48 H48C 109.5
C50 C49 C37 116.86(6)
C50 C49 H49A 108.1
C37 C49 H49A 108.1
C50 C49 H49B 108.1
C37 C49 H49B 108.1
H49A C49 H49B 107.3
C49 C50 H50A 109.5
C49 C50 H50B 109.5
H50A C50 H50B 109.5
C49 C50 H50C 109.5
H50A C50 H50C 109.5
H50B C50 H50C 109.5
C52 C51 C37 114.54(6)
C52 C51 H51A 108.6
C37 C51 H51A 108.6
C52 C51 H51B 108.6
C37 C51 H51B 108.6
H51A C51 H51B 107.6
C51 C52 H52A 109.5
C51 C52 H52B 109.5
H52A C52 H52B 109.5
C51 C52 H52C 109.5
H52A C52 H52C 109.5
H52B C52 H52C 109.5
C54 C53 C39 115.92(6)
C54 C53 H53A 108.3
C39 C53 H53A 108.3
C54 C53 H53B 108.3
C39 C53 H53B 108.3
H53A C53 H53B 107.4
C53 C54 H54A 109.5
C53 C54 H54B 109.5
H54A C54 H54B 109.5
C53 C54 H54C 109.5
H54A C54 H54C 109.5
H54B C54 H54C 109.5
C56 C55 C39 115.06(6)
C56 C55 H55A 108.5
C39 C55 H55A 108.5
C56 C55 H55B 108.5
C39 C55 H55B 108.5
H55A C55 H55B 107.5
C55 C56 H56A 109.5
C55 C56 H56B 109.5
H56A C56 H56B 109.5
C55 C56 H56C 109.5
H56A C56 H56C 109.5
H56B C56 H56C 109.5

loop_
_geom_bond_atom_site_label_1
_geom_bond_atom_site_label_2
_geom_bond_distance
Ge1 O1 1.6468(5)
Ge1 C29 1.9724(6)
Ge1 C1 1.9768(6)
C1 C12 1.4213(9)
C1 C2 1.4232(9)
C2 C6 1.4086(9)
C2 C3 1.5521(9)
C3 C15 1.5475(10)
C3 C13 1.5489(10)
C3 C4 1.5611(9)
C4 C5 1.5441(10)
C4 H4A 0.9900
C4 H4B 0.9900
C5 C6 1.5224(9)
C5 C17 1.5371(10)
C5 C19 1.5476(10)
C6 C7 1.3844(9)
C7 C8 1.3906(9)
C7 H7 0.9500
C8 C12 1.3981(9)
C8 C9 1.5182(9)
C9 C10 1.5441(10)
C9 C21 1.5455(10)
C9 C23 1.5512(9)
C10 C11 1.5505(10)
C10 H10A 0.9900
C10 H10B 0.9900
C11 C25 1.5348(11)
C11 C12 1.5426(9)
C11 C27 1.5535(11)
C13 C14 1.5311(12)
C13 H13A 0.9900
C13 H13B 0.9900
C14 H14A 0.9800
C14 H14B 0.9800
C14 H14C 0.9800
C15 C16 1.5349(10)
C15 H15A 0.9900
C15 H15B 0.9900
C16 H16A 0.9800
C16 H16B 0.9800
C16 H16C 0.9800
C17 C18 1.5316(11)
C17 H17A 0.9900
C17 H17B 0.9900
C18 H18A 0.9800
C18 H18B 0.9800
C18 H18C 0.9800
C19 C20 1.5307(11)
C19 H19A 0.9900
C19 H19B 0.9900
C20 H20A 0.9800
C20 H20B 0.9800
C20 H20C 0.9800
C21 C22 1.5264(12)
C21 H21A 0.9900
C21 H21B 0.9900
C22 H22A 0.9800
C22 H22B 0.9800
C22 H22C 0.9800
C23 C24 1.5268(11)
C23 H23A 0.9900
C23 H23B 0.9900
C24 H24A 0.9800
C24 H24B 0.9800
C24 H24C 0.9800
C25 C26 1.5164(17)
C25 H25A 0.9900
C25 H25B 0.9900
C26 H26A 0.9800
C26 H26B 0.9800
C26 H26C 0.9800
C27 C28 1.5338(12)
C27 H27A 0.9900
C27 H27B 0.9900
C28 H28A 0.9800
C28 H28B 0.9800
C28 H28C 0.9800
C29 C30 1.4192(8)
C29 C40 1.4196(9)
C30 C34 1.3976(9)
C30 C31 1.5330(9)
C31 C43 1.5373(9)
C31 C41 1.5491(9)
C31 C32 1.5566(9)
C32 C33 1.5484(10)
C32 H32A 0.9900
C32 H32B 0.9900
C33 C34 1.5213(9)
C33 C47 1.5441(10)
C33 C45 1.5521(10)
C34 C35 1.3888(9)
C35 C36 1.3898(9)
C35 H35 0.9500
C36 C40 1.4045(9)
C36 C37 1.5142(9)
C37 C51 1.5394(10)
C37 C38 1.5503(9)
C37 C49 1.5514(10)
C38 C39 1.5613(9)
C38 H38A 0.9900
C38 H38B 0.9900
C39 C53 1.5401(9)
C39 C40 1.5489(8)
C39 C55 1.5501(9)
C41 C42 1.5266(11)
C41 H41A 0.9900
C41 H41B 0.9900
C42 H42A 0.9800
C42 H42B 0.9800
C42 H42C 0.9800
C43 C44 1.5259(11)
C43 H43A 0.9900
C43 H43B 0.9900
C44 H44A 0.9800
C44 H44B 0.9800
C44 H44C 0.9800
C45 C46 1.5272(11)
C45 H45A 0.9900
C45 H45B 0.9900
C46 H46A 0.9800
C46 H46B 0.9800
C46 H46C 0.9800
C47 C48 1.5254(13)
C47 H47A 0.9900
C47 H47B 0.9900
C48 H48A 0.9800
C48 H48B 0.9800
C48 H48C 0.9800
C49 C50 1.5263(11)
C49 H49A 0.9900
C49 H49B 0.9900
C50 H50A 0.9800
C50 H50B 0.9800
C50 H50C 0.9800
C51 C52 1.5271(11)
C51 H51A 0.9900
C51 H51B 0.9900
C52 H52A 0.9800
C52 H52B 0.9800
C52 H52C 0.9800
C53 C54 1.5338(10)
C53 H53A 0.9900
C53 H53B 0.9900
C54 H54A 0.9800
C54 H54B 0.9800
C54 H54C 0.9800
C55 C56 1.5251(10)
C55 H55A 0.9900
C55 H55B 0.9900
C56 H56A 0.9800
C56 H56B 0.9800
C56 H56C 0.9800

loop_
_geom_torsion_atom_site_label_1
_geom_torsion_atom_site_label_2
_geom_torsion_atom_site_label_3
_geom_torsion_atom_site_label_4
_geom_torsion
O1 Ge1 C1 C12 138.54(5)
C29 Ge1 C1 C12 -46.63(6)
O1 Ge1 C1 C2 -48.29(6)
C29 Ge1 C1 C2 126.54(5)
C12 C1 C2 C6 11.22(9)
Ge1 C1 C2 C6 -162.36(5)
C12 C1 C2 C3 -156.90(6)
Ge1 C1 C2 C3 29.52(9)
C6 C2 C3 C15 120.76(6)
C1 C2 C3 C15 -70.19(9)
C6 C2 C3 C13 -114.93(6)
C1 C2 C3 C13 54.12(9)
C6 C2 C3 C4 0.99(7)
C1 C2 C3 C4 170.04(7)
C15 C3 C4 C5 -111.67(6)
C13 C3 C4 C5 127.05(6)
C2 C3 C4 C5 12.03(7)
C3 C4 C5 C6 -19.40(7)
C3 C4 C5 C17 -138.94(6)
C3 C4 C5 C19 97.05(7)
C1 C2 C6 C7 -6.61(9)
C3 C2 C6 C7 163.80(6)
C1 C2 C6 C5 175.42(6)
C3 C2 C6 C5 -14.17(7)
C17 C5 C6 C7 -37.19(9)
C4 C5 C6 C7 -157.03(7)
C19 C5 C6 C7 87.38(8)
C17 C5 C6 C2 140.66(6)
C4 C5 C6 C2 20.82(7)
C19 C5 C6 C2 -94.77(7)
C2 C6 C7 C8 -2.85(10)
C5 C6 C7 C8 174.82(6)
C6 C7 C8 C12 7.52(10)
C6 C7 C8 C9 -174.20(6)
C7 C8 C9 C10 168.13(6)
C12 C8 C9 C10 -13.47(7)
C7 C8 C9 C21 47.38(9)
C12 C8 C9 C21 -134.22(6)
C7 C8 C9 C23 -73.04(8)
C12 C8 C9 C23 105.36(6)
C8 C9 C10 C11 19.67(7)
C21 C9 C10 C11 140.05(6)
C23 C9 C10 C11 -95.90(7)
C9 C10 C11 C25 -138.72(6)
C9 C10 C11 C12 -18.83(7)
C9 C10 C11 C27 99.47(7)
C7 C8 C12 C1 -2.62(9)
C9 C8 C12 C1 178.89(5)
C7 C8 C12 C11 -179.52(6)
C9 C8 C12 C11 1.99(7)
C2 C1 C12 C8 -6.75(9)
Ge1 C1 C12 C8 166.45(5)
C2 C1 C12 C11 169.43(6)
Ge1 C1 C12 C11 -17.37(9)
C25 C11 C12 C8 129.50(7)
C10 C11 C12 C8 10.41(7)
C27 C11 C12 C8 -107.50(7)
C25 C11 C12 C1 -47.00(10)
C10 C11 C12 C1 -166.09(6)
C27 C11 C12 C1 76.00(9)
C15 C3 C13 C14 175.73(6)
C2 C3 C13 C14 48.30(8)
C4 C3 C13 C14 -63.28(8)
C13 C3 C15 C16 52.77(8)
C2 C3 C15 C16 176.01(6)
C4 C3 C15 C16 -68.04(8)
C6 C5 C17 C18 -176.79(6)
C4 C5 C17 C18 -63.30(9)
C19 C5 C17 C18 59.35(9)
C6 C5 C19 C20 -68.72(8)
C17 C5 C19 C20 55.99(9)
C4 C5 C19 C20 -179.60(6)
C8 C9 C21 C22 50.30(9)
C10 C9 C21 C22 -63.86(9)
C23 C9 C21 C22 170.16(7)
C8 C9 C23 C24 -173.01(7)
C10 C9 C23 C24 -61.37(9)
C21 C9 C23 C24 64.66(9)
C12 C11 C25 C26 -50.04(11)
C10 C11 C25 C26 64.13(10)
C27 C11 C25 C26 -173.69(8)
C25 C11 C27 C28 -51.74(10)
C12 C11 C27 C28 -176.06(7)
C10 C11 C27 C28 70.77(10)
O1 Ge1 C29 C30 123.92(5)
C1 Ge1 C29 C30 -51.02(6)
O1 Ge1 C29 C40 -55.26(6)
C1 Ge1 C29 C40 129.80(5)
C40 C29 C30 C34 -2.91(9)
Ge1 C29 C30 C34 177.89(5)
C40 C29 C30 C31 172.87(6)
Ge1 C29 C30 C31 -6.32(9)
C34 C30 C31 C43 130.30(6)
C29 C30 C31 C43 -45.84(9)
C34 C30 C31 C41 -107.25(6)
C29 C30 C31 C41 76.60(8)
C34 C30 C31 C32 10.79(7)
C29 C30 C31 C32 -165.36(6)
C30 C31 C32 C33 -20.37(7)
C43 C31 C32 C33 -139.94(6)
C41 C31 C32 C33 98.40(6)
C31 C32 C33 C34 21.67(7)
C31 C32 C33 C47 142.82(6)
C31 C32 C33 C45 -93.18(6)
C29 C30 C34 C35 -3.71(10)
C31 C30 C34 C35 179.75(6)
C29 C30 C34 C33 179.59(6)
C31 C30 C34 C33 3.05(7)
C47 C33 C34 C35 46.83(9)
C32 C33 C34 C35 168.05(7)
C45 C33 C34 C35 -73.40(9)
C47 C33 C34 C30 -136.69(6)
C32 C33 C34 C30 -15.47(7)
C45 C33 C34 C30 103.09(7)
C30 C34 C35 C36 4.73(10)
C33 C34 C35 C36 -179.04(6)
C34 C35 C36 C40 0.96(10)
C34 C35 C36 C37 -176.88(6)
C35 C36 C37 C51 -46.29(9)
C40 C36 C37 C51 135.71(6)
C35 C36 C37 C38 -166.29(7)
C40 C36 C37 C38 15.71(7)
C35 C36 C37 C49 78.03(8)
C40 C36 C37 C49 -99.97(7)
C36 C37 C38 C39 -11.03(7)
C51 C37 C38 C39 -131.18(6)
C49 C37 C38 C39 104.73(6)
C37 C38 C39 C53 -117.50(6)
C37 C38 C39 C40 3.53(7)
C37 C38 C39 C55 121.84(6)
C35 C36 C40 C29 -7.59(10)
C37 C36 C40 C29 170.50(6)
C35 C36 C40 C39 167.59(6)
C37 C36 C40 C39 -14.32(8)
C30 C29 C40 C36 8.38(9)
Ge1 C29 C40 C36 -172.41(5)
C30 C29 C40 C39 -165.62(6)
Ge1 C29 C40 C39 13.59(9)
C53 C39 C40 C36 125.29(6)
C55 C39 C40 C36 -111.52(6)
C38 C39 C40 C36 6.23(7)
C53 C39 C40 C29 -60.25(9)
C55 C39 C40 C29 62.93(9)
C38 C39 C40 C29 -179.32(6)
C30 C31 C41 C42 -173.10(6)
C43 C31 C41 C42 -49.46(7)
C32 C31 C41 C42 73.39(7)
C30 C31 C43 C44 -44.60(8)
C41 C31 C43 C44 -168.12(6)
C32 C31 C43 C44 69.73(7)
C34 C33 C45 C46 -171.70(7)
C47 C33 C45 C46 65.60(9)
C32 C33 C45 C46 -60.60(9)
C34 C33 C47 C48 52.80(9)
C32 C33 C47 C48 -61.67(9)
C45 C33 C47 C48 172.28(7)
C36 C37 C49 C50 -64.86(9)
C51 C37 C49 C50 59.61(9)
C38 C37 C49 C50 -176.27(7)
C36 C37 C51 C52 178.51(7)
C38 C37 C51 C52 -67.03(8)
C49 C37 C51 C52 55.58(9)
C40 C39 C53 C54 179.66(6)
C55 C39 C53 C54 55.66(8)
C38 C39 C53 C54 -65.41(8)
C53 C39 C55 C56 173.51(6)
C40 C39 C55 C56 48.19(8)
C38 C39 C55 C56 -65.30(7)

loop_
_cod_related_entry_id
_cod_related_entry_code
_cod_related_entry_database
1 30651960 ChemSpider
